data_2234910
loop_
_publ_author_name
'Ourari, Ali'
'Ouennoughi, Yasmina'
'Bouacida, Sofiane'

_publ_section_title
;
 Tris(2-{[2-(4-methoxyphenyl)ethyl]iminomethyl}phenolato-\k^2^<i>N</i>,<i>O</i>^1^)cobalt(III)
;
_journal_coeditor_code BQ2360
_journal_issue 6
_journal_name_full 'Acta Crystallographica Section E'
_journal_page_first m803
_journal_page_last m804
_journal_paper_doi 10.1107/S1600536812023033
_journal_volume 68
_journal_year 2012
_chemical_formula_iupac '[Co (C16 H16 N O2)3]'
_chemical_formula_moiety 'C48 H48 Co N3 O6'
_chemical_formula_sum 'C48 H48 Co N3 O6'
_chemical_formula_weight 821.82
_chemical_name_systematic
;
Tris(2-{[2-(4-methoxyphenyl)ethyl]iminomethyl}phenolato-
\k^2^<i>N</i>,<i>O</i>^1^)cobalt(III)
;
_space_group_IT_number 61
_symmetry_cell_setting orthorhombic
_symmetry_space_group_name_Hall '-P 2bc 2ac'
_symmetry_space_group_name_H-M 'P c a b'
_atom_sites_solution_hydrogens geom
_atom_sites_solution_primary direct
_atom_sites_solution_secondary difmap
_cell_angle_alpha 90
_cell_angle_beta 90
_cell_angle_gamma 90
_cell_formula_units_Z 8
_cell_length_a 15.9798(5)
_cell_length_b 19.2968(6)
_cell_length_c 27.4387(9)
_cell_measurement_reflns_used 8141
_cell_measurement_temperature 150(2)
_cell_measurement_theta_max 27.07
_cell_measurement_theta_min 2.47
_cell_volume 8461.0(5)
_computing_cell_refinement 'SAINT (Bruker, 2001)'
_computing_data_collection 'APEX2 (Bruker, 2001)'
_computing_data_reduction 'SAINT (Bruker, 2001)'
_computing_molecular_graphics 'ORTEP-3 for Windows (Farrugia, 1997) and DIAMOND (Brandenburg & Berndt, 2001)'
_computing_publication_material
;
WinGX (Farrugia, 1999) and CRYSCAL (T. Roisnel, local program)
;
_computing_structure_refinement 'SHELXL97 (Sheldrick, 2008)'
_computing_structure_solution 'SIR2002 (Burla <i>et al.</i>, 2005)'
_diffrn_ambient_temperature 150(2)
_diffrn_measured_fraction_theta_full 0.995
_diffrn_measured_fraction_theta_max 0.995
_diffrn_measurement_device_type 'Bruker APEXII'
_diffrn_measurement_method 'CCD rotation images, thin slices'
_diffrn_radiation_monochromator graphite
_diffrn_radiation_type MoK\a
_diffrn_radiation_wavelength 0.71073
_diffrn_reflns_av_R_equivalents 0.0518
_diffrn_reflns_limit_h_max 14
_diffrn_reflns_limit_h_min -20
_diffrn_reflns_limit_k_max 24
_diffrn_reflns_limit_k_min -17
_diffrn_reflns_limit_l_max 35
_diffrn_reflns_limit_l_min -32
_diffrn_reflns_number 39521
_diffrn_reflns_theta_full 27.48
_diffrn_reflns_theta_max 27.48
_diffrn_reflns_theta_min 2.95
_exptl_absorpt_coefficient_mu 0.458
_exptl_absorpt_correction_T_max 0.960
_exptl_absorpt_correction_T_min 0.789
_exptl_absorpt_correction_type multi-scan
_exptl_absorpt_process_details
;
(SADABS; Sheldrick, 2002)
;
_exptl_crystal_colour black
_exptl_crystal_density_diffrn 1.29
_exptl_crystal_density_method 'not measured'
_exptl_crystal_description prism
_exptl_crystal_F_000 3456
_exptl_crystal_size_max 0.51
_exptl_crystal_size_mid 0.15
_exptl_crystal_size_min 0.09
_refine_diff_density_max 1.097
_refine_diff_density_min -0.299
_refine_ls_extinction_method none
_refine_ls_goodness_of_fit_ref 1.01
_refine_ls_hydrogen_treatment constr
_refine_ls_matrix_type full
_refine_ls_number_parameters 531
_refine_ls_number_reflns 9652
_refine_ls_number_restraints 0
_refine_ls_restrained_S_all 1.01
_refine_ls_R_factor_all 0.1041
_refine_ls_R_factor_gt 0.0558
_refine_ls_shift/su_max 0.002
_refine_ls_shift/su_mean 0
_refine_ls_structure_factor_coef Fsqd
_refine_ls_weighting_details 'calc w=1/[\s^2^(Fo^2^)+(0.0487P)^2^+5.3662P] where P=(Fo^2^+2Fc^2^)/3'
_refine_ls_weighting_scheme calc
_refine_ls_wR_factor_gt 0.1073
_refine_ls_wR_factor_ref 0.1247
_reflns_number_gt 6226
_reflns_number_total 9652
_reflns_threshold_expression I>2sigma(I)
_cod_data_source_file bq2360.cif
_cod_data_source_block I
_cod_database_code 2234910
_cod_database_fobs_code 2234910

loop_
_symmetry_equiv_pos_as_xyz
'x, y, z'
'-x, -y+1/2, z+1/2'
'x+1/2, -y, -z+1/2'
'-x+1/2, y+1/2, -z'
'-x, -y, -z'
'x, y-1/2, -z-1/2'
'-x-1/2, y, z-1/2'
'x-1/2, -y-1/2, z'

loop_
_atom_site_type_symbol
_atom_site_label
_atom_site_fract_x
_atom_site_fract_y
_atom_site_fract_z
_atom_site_U_iso_or_equiv
_atom_site_adp_type
_atom_site_calc_flag
_atom_site_refinement_flags
_atom_site_occupancy
_atom_site_symmetry_multiplicity
_atom_site_disorder_assembly
_atom_site_disorder_group
O O1 0.56611(9) 0.21320(8) 0.15417(7) 0.0262(4) Uani d . 1 1 . .
C C2 0.54271(14) 0.15914(13) 0.17995(10) 0.0242(6) Uani d . 1 1 . .
C C3 0.47832(14) 0.16585(14) 0.21439(10) 0.0289(6) Uani d . 1 1 . .
H H3 0.4531 0.2099 0.2192 0.035 Uiso calc R 1 1 . .
C C4 0.45099(16) 0.11071(14) 0.24119(11) 0.0359(7) Uani d . 1 1 . .
H H4 0.4075 0.1172 0.2643 0.043 Uiso calc R 1 1 . .
C C5 0.48579(18) 0.04492(15) 0.23521(12) 0.0418(8) Uani d . 1 1 . .
H H5 0.4668 0.0069 0.2543 0.05 Uiso calc R 1 1 . .
C C6 0.54782(17) 0.03625(14) 0.20135(11) 0.0356(7) Uani d . 1 1 . .
H H6 0.5711 -0.0085 0.1965 0.043 Uiso calc R 1 1 . .
C C7 0.57773(14) 0.09216(13) 0.17377(10) 0.0265(6) Uani d . 1 1 . .
C C8 0.64112(15) 0.08016(13) 0.13742(10) 0.0271(6) Uani d . 1 1 . .
H H8 0.6505 0.0335 0.1278 0.032 Uiso calc R 1 1 . .
N N9 0.68604(11) 0.12686(10) 0.11689(8) 0.0228(5) Uani d . 1 1 . .
C C10 0.73736(14) 0.10433(14) 0.07502(10) 0.0272(6) Uani d . 1 1 . .
H H10A 0.7635 0.0591 0.0825 0.033 Uiso calc R 1 1 . .
H H10B 0.7826 0.1384 0.0693 0.033 Uiso calc R 1 1 . .
C C11 0.68374(16) 0.09763(15) 0.02874(10) 0.0347(7) Uani d . 1 1 . .
H H11A 0.6558 0.0519 0.0287 0.042 Uiso calc R 1 1 . .
H H11B 0.6397 0.1337 0.0292 0.042 Uiso calc R 1 1 . .
C C12 0.73438(16) 0.10498(16) -0.01714(10) 0.0357(7) Uani d . 1 1 A .
C C13 0.7742(2) 0.04917(18) -0.03915(12) 0.0498(8) Uani d . 1 1 . .
H H13 0.7666 0.0039 -0.0263 0.06 Uiso calc R 1 1 . .
C C14 0.8251(2) 0.0585(2) -0.07970(12) 0.0592(10) Uani d . 1 1 A .
H H14 0.8523 0.0197 -0.094 0.071 Uiso calc R 1 1 . .
C C15 0.8363(2) 0.1236(2) -0.09922(11) 0.0552(10) Uani d . 1 1 . .
C C16 0.79647(19) 0.18006(19) -0.07850(12) 0.0497(8) Uani d . 1 1 A .
H H16 0.8036 0.2252 -0.0917 0.06 Uiso calc R 1 1 . .
C C17 0.74595(17) 0.16956(17) -0.03799(11) 0.0406(7) Uani d . 1 1 . .
H H17 0.7182 0.2083 -0.024 0.049 Uiso calc R 1 1 A .
O O18A 0.88982(17) 0.13000(17) -0.13833(9) 0.0768(8) Uani d P 0.768(5) 1 A 1
C C19A 0.9198(3) 0.1989(3) -0.15299(19) 0.0785(17) Uani d P 0.768(5) 1 A 1
H H19A 0.8733 0.2255 -0.1668 0.118 Uiso calc PR 0.768(5) 1 A 1
H H19B 0.964 0.1938 -0.1775 0.118 Uiso calc PR 0.768(5) 1 A 1
H H19C 0.9421 0.2232 -0.1244 0.118 Uiso calc PR 0.768(5) 1 A 1
O O18B 0.88982(17) 0.13000(17) -0.13833(9) 0.0768(8) Uani d P 0.232(5) 1 A 2
C C19B 0.9006(10) 0.0661(10) -0.1666(6) 0.0785(17) Uani d P 0.232(5) 1 A 2
H H19D 0.9337 0.0329 -0.1477 0.118 Uiso calc PR 0.232(5) 1 A 2
H H19E 0.9297 0.0767 -0.1972 0.118 Uiso calc PR 0.232(5) 1 A 2
H H19F 0.8457 0.0461 -0.1739 0.118 Uiso calc PR 0.232(5) 1 A 2
O O21 0.70085(9) 0.19705(9) 0.20255(6) 0.0246(4) Uani d . 1 1 . .
C C22 0.77056(15) 0.17339(13) 0.22095(10) 0.0252(6) Uani d . 1 1 . .
C C23 0.76778(17) 0.14308(14) 0.26742(11) 0.0358(7) Uani d . 1 1 . .
H H23 0.7153 0.1372 0.2832 0.043 Uiso calc R 1 1 . .
C C24 0.83921(19) 0.12180(17) 0.29045(12) 0.0484(8) Uani d . 1 1 . .
H H24 0.8358 0.1019 0.322 0.058 Uiso calc R 1 1 . .
C C25 0.91760(18) 0.12910(16) 0.26782(13) 0.0447(8) Uani d . 1 1 . .
H H25 0.9672 0.1151 0.2842 0.054 Uiso calc R 1 1 . .
C C26 0.92159(16) 0.15656(14) 0.22208(11) 0.0345(7) Uani d . 1 1 . .
H H26 0.9744 0.1606 0.2065 0.041 Uiso calc R 1 1 . .
C C27 0.84910(15) 0.17899(12) 0.19750(10) 0.0249(6) Uani d . 1 1 . .
C C28 0.85865(15) 0.21238(12) 0.15104(10) 0.0254(6) Uani d . 1 1 . .
H H28 0.9143 0.218 0.1395 0.031 Uiso calc R 1 1 . .
N N29 0.79997(12) 0.23556(10) 0.12334(8) 0.0235(5) Uani d . 1 1 . .
C C30 0.82819(16) 0.26863(14) 0.07743(10) 0.0309(6) Uani d . 1 1 . .
H H30A 0.7938 0.2505 0.0503 0.037 Uiso calc R 1 1 . .
H H30B 0.8869 0.2549 0.0712 0.037 Uiso calc R 1 1 . .
C C31 0.82291(18) 0.34717(15) 0.07722(12) 0.0417(7) Uani d . 1 1 . .
H H31A 0.7638 0.3621 0.0799 0.05 Uiso calc R 1 1 . .
H H31B 0.8542 0.3664 0.1053 0.05 Uiso calc R 1 1 . .
C C32 0.86010(17) 0.37328(14) 0.03002(11) 0.0338(7) Uani d . 1 1 . .
C C33 0.94358(18) 0.38949(17) 0.02659(11) 0.0450(8) Uani d . 1 1 . .
H H33 0.9775 0.3864 0.0549 0.054 Uiso calc R 1 1 . .
C C34 0.97996(17) 0.41015(18) -0.01690(11) 0.0464(8) Uani d . 1 1 . .
H H34 1.0377 0.4217 -0.0179 0.056 Uiso calc R 1 1 . .
C C35 0.93267(17) 0.41393(14) -0.05816(11) 0.0352(7) Uani d . 1 1 . .
C C36 0.84899(19) 0.39669(17) -0.05613(12) 0.0480(8) Uani d . 1 1 . .
H H36 0.8157 0.3984 -0.0848 0.058 Uiso calc R 1 1 . .
C C37 0.81389(18) 0.37702(16) -0.01253(13) 0.0463(8) Uani d . 1 1 . .
H H37 0.7561 0.3656 -0.0116 0.056 Uiso calc R 1 1 . .
O O38 0.96291(13) 0.43430(12) -0.10290(8) 0.0483(6) Uani d . 1 1 . .
C C39 1.04959(19) 0.4520(2) -0.10525(13) 0.0566(10) Uani d . 1 1 . .
H H39A 1.0619 0.4879 -0.0811 0.085 Uiso calc R 1 1 . .
H H39B 1.0629 0.4693 -0.1379 0.085 Uiso calc R 1 1 . .
H H39C 1.0835 0.4108 -0.0984 0.085 Uiso calc R 1 1 . .
O O41 0.65062(10) 0.24732(9) 0.07303(6) 0.0283(4) Uani d . 1 1 . .
C C42 0.58993(15) 0.29141(14) 0.06451(10) 0.0281(6) Uani d . 1 1 . .
C C43 0.54282(16) 0.28446(16) 0.02098(11) 0.0373(7) Uani d . 1 1 . .
H H43 0.5548 0.2478 -0.0011 0.045 Uiso calc R 1 1 . .
C C44 0.47934(17) 0.33108(18) 0.01056(12) 0.0472(9) Uani d . 1 1 . .
H H44 0.4473 0.325 -0.0183 0.057 Uiso calc R 1 1 . .
C C45 0.46127(17) 0.38620(18) 0.04092(13) 0.0469(9) Uani d . 1 1 . .
H H45 0.4176 0.4177 0.033 0.056 Uiso calc R 1 1 . .
C C46 0.50732(16) 0.39484(16) 0.08281(12) 0.0410(8) Uani d . 1 1 . .
H H46 0.4959 0.433 0.1036 0.049 Uiso calc R 1 1 . .
C C47 0.57117(15) 0.34779(14) 0.09524(11) 0.0304(6) Uani d . 1 1 . .
C C48 0.62041(15) 0.36157(13) 0.13794(10) 0.0294(6) Uani d . 1 1 . .
H H48 0.614 0.4058 0.1526 0.035 Uiso calc R 1 1 . .
N N49 0.67229(12) 0.31964(11) 0.15815(8) 0.0257(5) Uani d . 1 1 . .
C C50 0.72310(15) 0.34684(14) 0.19892(10) 0.0282(6) Uani d . 1 1 . .
H H50A 0.7431 0.3939 0.1904 0.034 Uiso calc R 1 1 . .
H H50B 0.7728 0.3169 0.2033 0.034 Uiso calc R 1 1 . .
C C51 0.67522(16) 0.35037(15) 0.24693(10) 0.0351(7) Uani d . 1 1 . .
H H51A 0.6255 0.3805 0.243 0.042 Uiso calc R 1 1 . .
H H51B 0.6557 0.3034 0.256 0.042 Uiso calc R 1 1 . .
C C52 0.73046(15) 0.37882(15) 0.28679(10) 0.0312(6) Uani d . 1 1 . .
C C53 0.74935(16) 0.44964(15) 0.28894(11) 0.0337(7) Uani d . 1 1 . .
H H53 0.7248 0.4801 0.2658 0.04 Uiso calc R 1 1 . .
C C54 0.80241(16) 0.47641(14) 0.32355(11) 0.0339(7) Uani d . 1 1 . .
H H54 0.8143 0.5246 0.324 0.041 Uiso calc R 1 1 . .
C C55 0.83868(16) 0.43290(14) 0.35790(10) 0.0319(6) Uani d . 1 1 . .
C C56 0.82222(17) 0.36240(15) 0.35614(10) 0.0347(7) Uani d . 1 1 . .
H H56 0.8473 0.332 0.3791 0.042 Uiso calc R 1 1 . .
C C57 0.76894(17) 0.33646(15) 0.32061(11) 0.0352(7) Uani d . 1 1 . .
H H57 0.7586 0.288 0.3195 0.042 Uiso calc R 1 1 . .
O O58 0.88894(12) 0.46474(10) 0.39157(8) 0.0427(5) Uani d . 1 1 . .
C C59 0.9264(2) 0.42236(17) 0.42778(12) 0.0490(8) Uani d . 1 1 . .
H H59A 0.8826 0.398 0.446 0.074 Uiso calc R 1 1 . .
H H59B 0.9589 0.4513 0.4502 0.074 Uiso calc R 1 1 . .
H H59C 0.9634 0.3885 0.4122 0.074 Uiso calc R 1 1 . .
Co Co1 0.681248(19) 0.223520(17) 0.137637(12) 0.02173(10) Uani d . 1 1 . .

loop_
_atom_site_aniso_label
_atom_site_aniso_U_11
_atom_site_aniso_U_22
_atom_site_aniso_U_33
_atom_site_aniso_U_12
_atom_site_aniso_U_13
_atom_site_aniso_U_23
O1 0.0146(8) 0.0290(10) 0.0349(10) 0.0026(7) 0.0011(7) 0.0048(9)
C2 0.0135(11) 0.0284(14) 0.0307(15) -0.0016(10) -0.0044(11) 0.0034(12)
C3 0.0184(12) 0.0315(15) 0.0367(16) 0.0047(11) 0.0034(11) 0.0022(13)
C4 0.0265(14) 0.0399(17) 0.0414(18) 0.0005(12) 0.0133(13) 0.0008(14)
C5 0.0402(16) 0.0314(16) 0.054(2) -0.0045(13) 0.0187(15) 0.0049(15)
C6 0.0326(15) 0.0265(15) 0.0477(19) 0.0001(12) 0.0101(14) -0.0005(14)
C7 0.0179(12) 0.0306(15) 0.0310(15) -0.0011(11) 0.0022(11) -0.0013(12)
C8 0.0226(13) 0.0254(14) 0.0332(15) 0.0014(11) -0.0020(12) -0.0021(13)
N9 0.0172(10) 0.0244(11) 0.0268(11) 0.0015(9) 0.0008(9) 0.0002(10)
C10 0.0189(12) 0.0318(15) 0.0310(15) -0.0003(10) 0.0028(11) -0.0022(12)
C11 0.0264(14) 0.0424(17) 0.0353(16) -0.0031(12) -0.0030(13) -0.0067(14)
C12 0.0276(14) 0.0503(19) 0.0292(16) 0.0046(13) -0.0098(12) -0.0080(15)
C13 0.054(2) 0.053(2) 0.042(2) 0.0077(16) -0.0042(16) -0.0118(17)
C14 0.067(2) 0.073(3) 0.037(2) 0.027(2) 0.0003(18) -0.0147(19)
C15 0.0472(19) 0.093(3) 0.0257(17) 0.0263(19) -0.0027(15) -0.0039(19)
C16 0.0430(18) 0.071(2) 0.0354(18) 0.0137(16) -0.0064(15) 0.0054(17)
C17 0.0326(15) 0.057(2) 0.0324(17) 0.0089(14) -0.0030(13) -0.0045(16)
O18A 0.086(2) 0.108(2) 0.0364(14) 0.0288(17) 0.0159(13) 0.0074(16)
C19A 0.054(3) 0.126(5) 0.055(3) 0.021(3) 0.015(2) 0.033(3)
O18B 0.086(2) 0.108(2) 0.0364(14) 0.0288(17) 0.0159(13) 0.0074(16)
C19B 0.054(3) 0.126(5) 0.055(3) 0.021(3) 0.015(2) 0.033(3)
O21 0.0179(8) 0.0302(10) 0.0258(10) 0.0022(7) 0.0000(7) 0.0011(8)
C22 0.0229(13) 0.0206(13) 0.0319(15) 0.0028(10) -0.0034(11) -0.0016(12)
C23 0.0294(14) 0.0393(17) 0.0387(17) 0.0042(12) -0.0011(13) 0.0094(14)
C24 0.0456(18) 0.055(2) 0.0445(19) 0.0074(15) -0.0084(16) 0.0196(17)
C25 0.0317(16) 0.0432(18) 0.059(2) 0.0105(13) -0.0148(15) 0.0097(17)
C26 0.0206(13) 0.0287(15) 0.054(2) 0.0063(11) -0.0051(13) 0.0003(14)
C27 0.0217(12) 0.0166(13) 0.0365(16) 0.0031(10) -0.0026(11) -0.0013(12)
C28 0.0175(12) 0.0215(14) 0.0372(16) -0.0007(10) 0.0034(11) -0.0089(12)
N29 0.0177(10) 0.0224(12) 0.0305(12) -0.0001(8) 0.0019(9) -0.0012(9)
C30 0.0238(13) 0.0364(16) 0.0325(15) -0.0027(11) 0.0083(12) -0.0011(13)
C31 0.0409(16) 0.0329(16) 0.051(2) -0.0012(13) 0.0196(15) 0.0023(15)
C32 0.0320(15) 0.0266(15) 0.0427(18) 0.0022(12) 0.0084(14) 0.0039(13)
C33 0.0323(16) 0.068(2) 0.0350(17) -0.0059(15) -0.0024(14) 0.0103(17)
C34 0.0226(14) 0.074(2) 0.0425(19) -0.0036(14) -0.0015(14) 0.0145(17)
C35 0.0337(15) 0.0351(16) 0.0367(17) 0.0058(12) 0.0005(13) 0.0094(14)
C36 0.0376(16) 0.055(2) 0.052(2) -0.0044(15) -0.0138(16) 0.0197(17)
C37 0.0260(14) 0.0466(19) 0.066(2) -0.0029(13) -0.0045(16) 0.0163(17)
O38 0.0458(12) 0.0626(15) 0.0363(12) 0.0010(10) 0.0010(10) 0.0187(11)
C39 0.0455(19) 0.078(3) 0.047(2) 0.0140(17) 0.0183(16) 0.0168(19)
O41 0.0248(9) 0.0327(10) 0.0275(10) 0.0033(8) -0.0005(8) 0.0042(9)
C42 0.0191(12) 0.0336(15) 0.0316(15) -0.0032(11) 0.0043(11) 0.0121(13)
C43 0.0273(14) 0.0494(19) 0.0352(16) -0.0080(13) -0.0016(12) 0.0179(15)
C44 0.0251(15) 0.067(2) 0.049(2) -0.0090(15) -0.0084(14) 0.0311(19)
C45 0.0226(14) 0.053(2) 0.066(2) 0.0043(14) 0.0025(15) 0.0322(19)
C46 0.0255(14) 0.0424(18) 0.055(2) 0.0022(12) 0.0064(14) 0.0216(16)
C47 0.0178(12) 0.0335(15) 0.0399(17) 0.0001(11) 0.0041(12) 0.0147(14)
C48 0.0238(13) 0.0254(14) 0.0390(16) 0.0025(11) 0.0118(12) 0.0029(13)
N49 0.0184(10) 0.0272(12) 0.0316(12) -0.0012(9) 0.0053(9) 0.0007(10)
C50 0.0212(13) 0.0260(14) 0.0373(16) -0.0021(11) 0.0043(12) -0.0045(12)
C51 0.0254(13) 0.0379(16) 0.0420(17) -0.0025(12) 0.0097(13) -0.0077(14)
C52 0.0232(13) 0.0377(16) 0.0328(16) -0.0008(12) 0.0108(12) -0.0087(13)
C53 0.0285(14) 0.0356(16) 0.0370(17) 0.0077(12) -0.0008(13) -0.0053(14)
C54 0.0342(15) 0.0274(15) 0.0401(17) 0.0035(12) 0.0008(13) -0.0063(13)
C55 0.0295(14) 0.0348(16) 0.0314(16) 0.0035(12) 0.0037(12) -0.0050(13)
C56 0.0381(16) 0.0333(16) 0.0326(17) 0.0022(13) 0.0074(13) 0.0049(13)
C57 0.0375(16) 0.0280(15) 0.0400(17) -0.0051(12) 0.0142(14) -0.0005(14)
O58 0.0476(12) 0.0386(12) 0.0419(13) 0.0017(9) -0.0145(10) -0.0025(10)
C59 0.0499(19) 0.055(2) 0.0427(19) 0.0039(16) -0.0093(16) 0.0068(17)
Co1 0.01419(16) 0.02480(19) 0.02621(19) 0.00120(13) 0.00060(14) 0.00083(16)

loop_
_atom_type_symbol
_atom_type_description
_atom_type_scat_dispersion_real
_atom_type_scat_dispersion_imag
_atom_type_scat_source
C C 0.0033 0.0016 'International Tables Vol C Tables 4.2.6.8 and 6.1.1.4'
H H 0 0 'International Tables Vol C Tables 4.2.6.8 and 6.1.1.4'
N N 0.0061 0.0033 'International Tables Vol C Tables 4.2.6.8 and 6.1.1.4'
O O 0.0106 0.006 'International Tables Vol C Tables 4.2.6.8 and 6.1.1.4'
Co Co 0.3494 0.9721 'International Tables Vol C Tables 4.2.6.8 and 6.1.1.4'

loop_
_geom_angle_atom_site_label_1
_geom_angle_atom_site_label_2
_geom_angle_atom_site_label_3
_geom_angle
C2 O1 Co1 119.05(14)
O1 C2 C3 119.9(2)
O1 C2 C7 123.1(2)
C3 C2 C7 117.0(2)
C4 C3 C2 121.7(2)
C4 C3 H3 119.1
C2 C3 H3 119.1
C3 C4 C5 121.2(3)
C3 C4 H4 119.4
C5 C4 H4 119.4
C6 C5 C4 118.6(3)
C6 C5 H5 120.7
C4 C5 H5 120.7
C5 C6 C7 121.3(3)
C5 C6 H6 119.4
C7 C6 H6 119.4
C6 C7 C2 120.1(2)
C6 C7 C8 119.3(2)
C2 C7 C8 120.4(2)
N9 C8 C7 125.8(2)
N9 C8 H8 117.1
C7 C8 H8 117.1
C8 N9 C10 116.5(2)
C8 N9 Co1 121.44(18)
C10 N9 Co1 122.01(16)
N9 C10 C11 110.96(19)
N9 C10 H10A 109.4
C11 C10 H10A 109.4
N9 C10 H10B 109.4
C11 C10 H10B 109.4
H10A C10 H10B 108
C12 C11 C10 112.6(2)
C12 C11 H11A 109.1
C10 C11 H11A 109.1
C12 C11 H11B 109.1
C10 C11 H11B 109.1
H11A C11 H11B 107.8
C17 C12 C13 117.2(3)
C17 C12 C11 120.2(3)
C13 C12 C11 122.5(3)
C14 C13 C12 121.1(3)
C14 C13 H13 119.5
C12 C13 H13 119.5
C15 C14 C13 120.3(3)
C15 C14 H14 119.8
C13 C14 H14 119.8
C14 C15 O18A 117.7(3)
C14 C15 C16 119.9(3)
O18A C15 C16 122.3(4)
C15 C16 C17 118.7(3)
C15 C16 H16 120.6
C17 C16 H16 120.6
C12 C17 C16 122.7(3)
C12 C17 H17 118.7
C16 C17 H17 118.7
C15 O18A C19A 119.8(3)
H19D C19B H19E 109.5
H19D C19B H19F 109.5
H19E C19B H19F 109.5
C22 O21 Co1 127.15(16)
O21 C22 C23 118.0(2)
O21 C22 C27 123.7(2)
C23 C22 C27 118.2(2)
C24 C23 C22 121.2(3)
C24 C23 H23 119.4
C22 C23 H23 119.4
C23 C24 C25 120.7(3)
C23 C24 H24 119.7
C25 C24 H24 119.7
C26 C25 C24 119.2(3)
C26 C25 H25 120.4
C24 C25 H25 120.4
C25 C26 C27 121.4(3)
C25 C26 H26 119.3
C27 C26 H26 119.3
C26 C27 C22 119.2(3)
C26 C27 C28 118.4(2)
C22 C27 C28 122.2(2)
N29 C28 C27 127.0(2)
N29 C28 H28 116.5
C27 C28 H28 116.5
C28 N29 C30 115.5(2)
C28 N29 Co1 123.24(18)
C30 N29 Co1 121.19(16)
N29 C30 C31 114.6(2)
N29 C30 H30A 108.6
C31 C30 H30A 108.6
N29 C30 H30B 108.6
C31 C30 H30B 108.6
H30A C30 H30B 107.6
C32 C31 C30 108.3(2)
C32 C31 H31A 110
C30 C31 H31A 110
C32 C31 H31B 110
C30 C31 H31B 110
H31A C31 H31B 108.4
C33 C32 C37 116.7(3)
C33 C32 C31 121.1(3)
C37 C32 C31 122.1(3)
C32 C33 C34 122.1(3)
C32 C33 H33 118.9
C34 C33 H33 118.9
C35 C34 C33 119.9(3)
C35 C34 H34 120.1
C33 C34 H34 120.1
C34 C35 O38 124.2(2)
C34 C35 C36 119.4(3)
O38 C35 C36 116.4(3)
C37 C36 C35 119.8(3)
C37 C36 H36 120.1
C35 C36 H36 120.1
C36 C37 C32 122.1(3)
C36 C37 H37 119
C32 C37 H37 119
C35 O38 C39 116.7(2)
O38 C39 H39A 109.5
O38 C39 H39B 109.5
H39A C39 H39B 109.5
O38 C39 H39C 109.5
H39A C39 H39C 109.5
H39B C39 H39C 109.5
C42 O41 Co1 120.99(17)
O41 C42 C47 123.5(2)
O41 C42 C43 118.8(3)
C47 C42 C43 117.7(2)
C44 C43 C42 120.1(3)
C44 C43 H43 120
C42 C43 H43 120
C45 C44 C43 121.9(3)
C45 C44 H44 119
C43 C44 H44 119
C46 C45 C44 119.1(3)
C46 C45 H45 120.5
C44 C45 H45 120.5
C45 C46 C47 120.8(3)
C45 C46 H46 119.6
C47 C46 H46 119.6
C46 C47 C42 120.5(3)
C46 C47 C48 118.4(3)
C42 C47 C48 121.0(2)
N49 C48 C47 126.1(2)
N49 C48 H48 116.9
C47 C48 H48 116.9
C48 N49 C50 117.2(2)
C48 N49 Co1 121.58(19)
C50 N49 Co1 121.15(16)
N49 C50 C51 113.20(19)
N49 C50 H50A 108.9
C51 C50 H50A 108.9
N49 C50 H50B 108.9
C51 C50 H50B 108.9
H50A C50 H50B 107.8
C52 C51 C50 110.4(2)
C52 C51 H51A 109.6
C50 C51 H51A 109.6
C52 C51 H51B 109.6
C50 C51 H51B 109.6
H51A C51 H51B 108.1
C57 C52 C53 116.9(3)
C57 C52 C51 122.2(3)
C53 C52 C51 120.8(3)
C54 C53 C52 121.9(3)
C54 C53 H53 119
C52 C53 H53 119
C53 C54 C55 120.0(3)
C53 C54 H54 120
C55 C54 H54 120
O58 C55 C56 125.1(3)
O58 C55 C54 115.5(2)
C56 C55 C54 119.4(3)
C55 C56 C57 119.7(3)
C55 C56 H56 120.2
C57 C56 H56 120.2
C52 C57 C56 122.1(3)
C52 C57 H57 118.9
C56 C57 H57 118.9
C55 O58 C59 117.4(2)
O58 C59 H59A 109.5
O58 C59 H59B 109.5
H59A C59 H59B 109.5
O58 C59 H59C 109.5
H59A C59 H59C 109.5
H59B C59 H59C 109.5
O21 Co1 O41 174.44(7)
O21 Co1 O1 84.66(7)
O41 Co1 O1 89.92(7)
O21 Co1 N49 89.84(8)
O41 Co1 N49 91.18(9)
O1 Co1 N49 87.69(8)
O21 Co1 N29 93.49(8)
O41 Co1 N29 91.96(8)
O1 Co1 N29 177.69(9)
N49 Co1 N29 90.93(8)
O21 Co1 N9 90.58(8)
O41 Co1 N9 88.22(8)
O1 Co1 N9 90.43(8)
N49 Co1 N9 178.02(8)
N29 Co1 N9 90.98(8)

loop_
_geom_bond_atom_site_label_1
_geom_bond_atom_site_label_2
_geom_bond_distance
_geom_bond_publ_flag
O1 C2 1.315(3) ?
O1 Co1 1.9054(16) yes
C2 C3 1.403(3) ?
C2 C7 1.419(3) ?
C3 C4 1.365(4) ?
C3 H3 0.95 ?
C4 C5 1.396(4) ?
C4 H4 0.95 ?
C5 C6 1.369(4) ?
C5 H5 0.95 ?
C6 C7 1.402(4) ?
C6 H6 0.95 ?
C7 C8 1.440(4) ?
C8 N9 1.282(3) ?
C8 H8 0.95 ?
N9 C10 1.477(3) ?
N9 Co1 1.952(2) yes
C10 C11 1.538(4) ?
C10 H10A 0.99 ?
C10 H10B 0.99 ?
C11 C12 1.503(4) ?
C11 H11A 0.99 ?
C11 H11B 0.99 ?
C12 C17 1.384(4) ?
C12 C13 1.389(4) ?
C13 C14 1.389(5) ?
C13 H13 0.95 ?
C14 C15 1.378(5) ?
C14 H14 0.95 ?
C15 O18A 1.378(4) ?
C15 C16 1.384(5) ?
C16 C17 1.389(4) ?
C16 H16 0.95 ?
C17 H17 0.95 ?
O18A C19A 1.469(6) ?
C19A H19A 0.98 ?
C19A H19B 0.98 ?
C19A H19C 0.98 ?
C19B H19D 0.98 ?
C19B H19E 0.98 ?
C19B H19F 0.98 ?
O21 C22 1.306(3) ?
O21 Co1 1.8791(17) yes
C22 C23 1.404(4) ?
C22 C27 1.414(3) ?
C23 C24 1.368(4) ?
C23 H23 0.95 ?
C24 C25 1.405(4) ?
C24 H24 0.95 ?
C25 C26 1.364(4) ?
C25 H25 0.95 ?
C26 C27 1.409(4) ?
C26 H26 0.95 ?
C27 C28 1.436(4) ?
C28 N29 1.287(3) ?
C28 H28 0.95 ?
N29 C30 1.482(3) ?
N29 Co1 1.9512(19) yes
C30 C31 1.518(4) ?
C30 H30A 0.99 ?
C30 H30B 0.99 ?
C31 C32 1.512(4) ?
C31 H31A 0.99 ?
C31 H31B 0.99 ?
C32 C33 1.373(4) ?
C32 C37 1.383(4) ?
C33 C34 1.386(4) ?
C33 H33 0.95 ?
C34 C35 1.363(4) ?
C34 H34 0.95 ?
C35 O38 1.376(3) ?
C35 C36 1.379(4) ?
C36 C37 1.375(4) ?
C36 H36 0.95 ?
C37 H37 0.95 ?
O38 C39 1.428(4) ?
C39 H39A 0.98 ?
C39 H39B 0.98 ?
C39 H39C 0.98 ?
O41 C42 1.311(3) ?
O41 Co1 1.8955(18) yes
C42 C47 1.409(4) ?
C42 C43 1.418(4) ?
C43 C44 1.386(4) ?
C43 H43 0.95 ?
C44 C45 1.381(5) ?
C44 H44 0.95 ?
C45 C46 1.375(5) ?
C45 H45 0.95 ?
C46 C47 1.408(4) ?
C46 H46 0.95 ?
C47 C48 1.436(4) ?
C48 N49 1.284(3) ?
C48 H48 0.95 ?
N49 C50 1.479(3) ?
N49 Co1 1.944(2) yes
C50 C51 1.525(4) ?
C50 H50A 0.99 ?
C50 H50B 0.99 ?
C51 C52 1.509(4) ?
C51 H51A 0.99 ?
C51 H51B 0.99 ?
C52 C57 1.381(4) ?
C52 C53 1.401(4) ?
C53 C54 1.374(4) ?
C53 H53 0.95 ?
C54 C55 1.389(4) ?
C54 H54 0.95 ?
C55 O58 1.370(3) ?
C55 C56 1.386(4) ?
C56 C57 1.388(4) ?
C56 H56 0.95 ?
C57 H57 0.95 ?
O58 C59 1.419(3) ?
C59 H59A 0.98 ?
C59 H59B 0.98 ?
C59 H59C 0.98 ?

loop_
_geom_hbond_atom_site_label_D
_geom_hbond_atom_site_label_H
_geom_hbond_atom_site_label_A
_geom_hbond_site_symmetry_A
_geom_hbond_distance_DH
_geom_hbond_distance_HA
_geom_hbond_distance_DA
_geom_hbond_angle_DHA
_geom_hbond_publ_flag
C4 H4 Cg1 7_455 0.95 2.56 3.475(3) 162 yes
C30 H30B Cg2 7_555 0.99 2.91 3.838(3) 157 yes

loop_
_geom_torsion_atom_site_label_1
_geom_torsion_atom_site_label_2
_geom_torsion_atom_site_label_3
_geom_torsion_atom_site_label_4
_geom_torsion
Co1 O1 C2 C3 144.48(19)
Co1 O1 C2 C7 -37.7(3)
O1 C2 C3 C4 178.6(2)
C7 C2 C3 C4 0.7(4)
C2 C3 C4 C5 -0.4(4)
C3 C4 C5 C6 -0.7(5)
C4 C5 C6 C7 1.4(5)
C5 C6 C7 C2 -1.2(4)
C5 C6 C7 C8 -177.9(3)
O1 C2 C7 C6 -177.8(2)
C3 C2 C7 C6 0.1(4)
O1 C2 C7 C8 -1.1(4)
C3 C2 C7 C8 176.8(2)
C6 C7 C8 N9 -164.7(3)
C2 C7 C8 N9 18.5(4)
C7 C8 N9 C10 -170.3(2)
C7 C8 N9 Co1 6.1(4)
C8 N9 C10 C11 78.4(3)
Co1 N9 C10 C11 -98.0(2)
N9 C10 C11 C12 155.6(2)
C10 C11 C12 C17 -89.9(3)
C10 C11 C12 C13 87.2(3)
C17 C12 C13 C14 1.5(4)
C11 C12 C13 C14 -175.7(3)
C12 C13 C14 C15 -0.6(5)
C13 C14 C15 O18A 177.7(3)
C13 C14 C15 C16 -0.2(5)
C14 C15 C16 C17 0.2(5)
O18A C15 C16 C17 -177.6(3)
C13 C12 C17 C16 -1.5(4)
C11 C12 C17 C16 175.7(3)
C15 C16 C17 C12 0.7(5)
C14 C15 O18A C19A -165.3(4)
C16 C15 O18A C19A 12.6(5)
Co1 O21 C22 C23 -166.89(19)
Co1 O21 C22 C27 15.6(3)
O21 C22 C23 C24 -175.2(3)
C27 C22 C23 C24 2.5(4)
C22 C23 C24 C25 -0.7(5)
C23 C24 C25 C26 -1.2(5)
C24 C25 C26 C27 1.3(5)
C25 C26 C27 C22 0.5(4)
C25 C26 C27 C28 175.1(3)
O21 C22 C27 C26 175.1(2)
C23 C22 C27 C26 -2.3(4)
O21 C22 C27 C28 0.7(4)
C23 C22 C27 C28 -176.8(2)
C26 C27 C28 N29 179.3(2)
C22 C27 C28 N29 -6.2(4)
C27 C28 N29 C30 179.3(2)
C27 C28 N29 Co1 -4.6(4)
C28 N29 C30 C31 -104.9(3)
Co1 N29 C30 C31 78.9(3)
N29 C30 C31 C32 175.5(2)
C30 C31 C32 C33 -90.8(3)
C30 C31 C32 C37 84.2(3)
C37 C32 C33 C34 1.4(5)
C31 C32 C33 C34 176.7(3)
C32 C33 C34 C35 -0.9(5)
C33 C34 C35 O38 179.5(3)
C33 C34 C35 C36 -0.4(5)
C34 C35 C36 C37 1.0(5)
O38 C35 C36 C37 -178.9(3)
C35 C36 C37 C32 -0.5(5)
C33 C32 C37 C36 -0.7(5)
C31 C32 C37 C36 -175.9(3)
C34 C35 O38 C39 0.3(4)
C36 C35 O38 C39 -179.8(3)
Co1 O41 C42 C47 32.7(3)
Co1 O41 C42 C43 -150.49(18)
O41 C42 C43 C44 -178.8(2)
C47 C42 C43 C44 -1.7(4)
C42 C43 C44 C45 1.7(4)
C43 C44 C45 C46 -0.3(4)
C44 C45 C46 C47 -1.0(4)
C45 C46 C47 C42 1.0(4)
C45 C46 C47 C48 176.5(2)
O41 C42 C47 C46 177.3(2)
C43 C42 C47 C46 0.4(4)
O41 C42 C47 C48 1.9(4)
C43 C42 C47 C48 -175.0(2)
C46 C47 C48 N49 169.4(2)
C42 C47 C48 N49 -15.1(4)
C47 C48 N49 C50 173.8(2)
C47 C48 N49 Co1 -8.2(4)
C48 N49 C50 C51 78.8(3)
Co1 N49 C50 C51 -99.2(2)
N49 C50 C51 C52 -179.7(2)
C50 C51 C52 C57 -100.5(3)
C50 C51 C52 C53 75.1(3)
C57 C52 C53 C54 -1.2(4)
C51 C52 C53 C54 -177.1(2)
C52 C53 C54 C55 -0.3(4)
C53 C54 C55 O58 -178.4(2)
C53 C54 C55 C56 1.4(4)
O58 C55 C56 C57 178.9(2)
C54 C55 C56 C57 -0.9(4)
C53 C52 C57 C56 1.7(4)
C51 C52 C57 C56 177.5(2)
C55 C56 C57 C52 -0.7(4)
C56 C55 O58 C59 -0.7(4)
C54 C55 O58 C59 179.1(3)
C22 O21 Co1 O1 161.3(2)
C22 O21 Co1 N49 -111.0(2)
C22 O21 Co1 N29 -20.1(2)
C22 O21 Co1 N9 70.9(2)
C42 O41 Co1 O1 45.27(19)
C42 O41 Co1 N49 -42.42(19)
C42 O41 Co1 N29 -133.39(19)
C42 O41 Co1 N9 135.70(19)
C2 O1 Co1 O21 -43.33(18)
C2 O1 Co1 O41 135.43(18)
C2 O1 Co1 N49 -133.39(19)
C2 O1 Co1 N9 47.21(19)
C48 N49 Co1 O21 -144.0(2)
C50 N49 Co1 O21 33.84(18)
C48 N49 Co1 O41 30.5(2)
C50 N49 Co1 O41 -151.62(18)
C48 N49 Co1 O1 -59.4(2)
C50 N49 Co1 O1 118.51(18)
C48 N49 Co1 N29 122.5(2)
C50 N49 Co1 N29 -59.64(18)
C28 N29 Co1 O21 14.3(2)
C30 N29 Co1 O21 -169.75(18)
C28 N29 Co1 O41 -164.6(2)
C30 N29 Co1 O41 11.36(18)
C28 N29 Co1 N49 104.2(2)
C30 N29 Co1 N49 -79.86(19)
C28 N29 Co1 N9 -76.3(2)
C30 N29 Co1 N9 99.61(19)
C8 N9 Co1 O21 52.5(2)
C10 N9 Co1 O21 -131.27(18)
C8 N9 Co1 O41 -122.1(2)
C10 N9 Co1 O41 54.16(18)
C8 N9 Co1 O1 -32.2(2)
C10 N9 Co1 O1 144.07(18)
C8 N9 Co1 N29 146.0(2)
C10 N9 Co1 N29 -37.77(18)
